data_2229387
loop_
_publ_author_name
'Ramathilagam, C.'
'Saravanan, Velu'
'Mohanakrishnan, A. K.'
'Chakkaravarthi, G.'
'Umarani, P. R.'
'Manivannan, V.'

_publ_section_title
;
 3-Iodo-2-methyl-1-phenylsulfonyl-1<i>H</i>-indole
;
_journal_coeditor_code GK2346
_journal_issue 3
_journal_name_full 'Acta Crystallographica Section E'
_journal_page_first o632
_journal_paper_doi 10.1107/S1600536811004685
_journal_volume 67
_journal_year 2011
_chemical_formula_iupac 'C15 H12 I N O2 S'
_chemical_formula_moiety 'C15 H12 I N O2 S'
_chemical_formula_sum 'C15 H12 I N O2 S'
_chemical_formula_weight 397.22
_chemical_name_systematic
;
3-Iodo-2-methyl-1-phenylsulfonyl-1<i>H</i>-indole
;
_space_group_IT_number 14
_symmetry_cell_setting monoclinic
_symmetry_space_group_name_Hall '-P 2ybc'
_symmetry_space_group_name_H-M 'P 1 21/c 1'
_atom_sites_solution_hydrogens geom
_atom_sites_solution_primary direct
_atom_sites_solution_secondary difmap
_audit_creation_method SHELXL-97
_cell_angle_alpha 90.00
_cell_angle_beta 104.5400(10)
_cell_angle_gamma 90.00
_cell_formula_units_Z 4
_cell_length_a 10.7068(3)
_cell_length_b 16.2670(4)
_cell_length_c 8.5147(2)
_cell_measurement_reflns_used 8510
_cell_measurement_temperature 295(2)
_cell_measurement_theta_max 30.4
_cell_measurement_theta_min 2.5
_cell_volume 1435.49(6)
_computing_cell_refinement '<i>SAINT</i> (Bruker, 2004)'
_computing_data_collection '<i>APEX2</i> (Bruker, 2004)'
_computing_data_reduction '<i>SAINT</i> (Bruker, 2004)'
_computing_molecular_graphics '<i>PLATON</i> (Spek, 2009)'
_computing_publication_material '<i>SHELXL97</i> (Sheldrick, 2008)'
_computing_structure_refinement '<i>SHELXL97</i> (Sheldrick, 2008)'
_computing_structure_solution '<i>SHELXS97</i> (Sheldrick, 2008)'
_diffrn_ambient_temperature 295(2)
_diffrn_measured_fraction_theta_full 0.996
_diffrn_measured_fraction_theta_max 0.996
_diffrn_measurement_device_type 'Bruker Kappa APEXII'
_diffrn_measurement_method '\w and \f'
_diffrn_radiation_monochromator graphite
_diffrn_radiation_source 'fine-focus sealed tube'
_diffrn_radiation_type MoK\a
_diffrn_radiation_wavelength 0.71073
_diffrn_reflns_av_R_equivalents 0.0226
_diffrn_reflns_av_sigmaI/netI 0.0213
_diffrn_reflns_limit_h_max 16
_diffrn_reflns_limit_h_min -15
_diffrn_reflns_limit_k_max 24
_diffrn_reflns_limit_k_min -23
_diffrn_reflns_limit_l_max 11
_diffrn_reflns_limit_l_min -12
_diffrn_reflns_number 21249
_diffrn_reflns_theta_full 32.76
_diffrn_reflns_theta_max 32.76
_diffrn_reflns_theta_min 2.50
_diffrn_standards_interval_time 0
_diffrn_standards_number 0
_exptl_absorpt_coefficient_mu 2.376
_exptl_absorpt_correction_T_max 0.6479
_exptl_absorpt_correction_T_min 0.5359
_exptl_absorpt_correction_type multi-scan
_exptl_absorpt_process_details '(SADABS; Sheldrick, 1996)'
_exptl_crystal_colour colourless
_exptl_crystal_density_diffrn 1.838
_exptl_crystal_density_method 'not measured'
_exptl_crystal_description block
_exptl_crystal_F_000 776
_exptl_crystal_size_max 0.30
_exptl_crystal_size_mid 0.24
_exptl_crystal_size_min 0.20
_refine_diff_density_max 0.944
_refine_diff_density_min -1.562
_refine_ls_extinction_method none
_refine_ls_goodness_of_fit_ref 1.058
_refine_ls_hydrogen_treatment constr
_refine_ls_matrix_type full
_refine_ls_number_parameters 182
_refine_ls_number_reflns 5276
_refine_ls_number_restraints 1
_refine_ls_restrained_S_all 1.058
_refine_ls_R_factor_all 0.0645
_refine_ls_R_factor_gt 0.0430
_refine_ls_shift/su_max 0.000
_refine_ls_shift/su_mean 0.000
_refine_ls_structure_factor_coef Fsqd
_refine_ls_weighting_details 'calc w=1/[\s^2^(Fo^2^)+(0.0743P)^2^+0.9870P] where P=(Fo^2^+2Fc^2^)/3'
_refine_ls_weighting_scheme calc
_refine_ls_wR_factor_gt 0.1286
_refine_ls_wR_factor_ref 0.1437
_reflns_number_gt 3696
_reflns_number_total 5276
_reflns_threshold_expression I>2\s(I)
_cod_data_source_file gk2346.cif
_cod_data_source_block I
_cod_original_sg_symbol_H-M 'P 21/c'
_cod_database_code 2229387
_cod_database_fobs_code 2229387

loop_
_symmetry_equiv_pos_as_xyz
'x, y, z'
'-x, y+1/2, -z+1/2'
'-x, -y, -z'
'x, -y-1/2, z-1/2'

loop_
_atom_site_type_symbol
_atom_site_label
_atom_site_fract_x
_atom_site_fract_y
_atom_site_fract_z
_atom_site_U_iso_or_equiv
_atom_site_adp_type
_atom_site_calc_flag
_atom_site_refinement_flags
_atom_site_occupancy
_atom_site_disorder_assembly
_atom_site_disorder_group
C C1 0.8489(3) 0.14775(16) 0.8788(3) 0.0350(5) Uani d . 1 . .
C C2 0.8848(4) 0.0951(2) 1.0097(4) 0.0495(7) Uani d . 1 . .
H H2 0.8265 0.0574 1.0324 0.059 Uiso calc R 1 . .
C C3 1.0098(4) 0.0998(3) 1.1063(5) 0.0638(10) Uani d . 1 . .
H H3 1.0365 0.0646 1.1944 0.077 Uiso calc R 1 . .
C C4 1.0940(4) 0.1562(3) 1.0722(5) 0.0643(11) Uani d . 1 . .
H H4 1.1778 0.1587 1.1375 0.077 Uiso calc R 1 . .
C C5 1.0569(3) 0.2092(3) 0.9431(5) 0.0556(9) Uani d . 1 . .
H H5 1.1149 0.2478 0.9227 0.067 Uiso calc R 1 . .
C C6 0.9331(3) 0.20492(19) 0.8436(4) 0.0433(6) Uani d . 1 . .
H H6 0.9073 0.2398 0.7549 0.052 Uiso calc R 1 . .
C C7 0.7397(3) 0.04833(16) 0.5161(3) 0.0329(5) Uani d . 1 . .
C C8 0.7262(3) -0.03190(16) 0.4724(3) 0.0336(5) Uani d U 1 . .
C C9 0.6619(2) -0.07527(14) 0.5739(3) 0.0297(4) Uani d . 1 . .
C C10 0.6230(3) -0.15718(17) 0.5777(4) 0.0387(6) Uani d . 1 . .
H H10 0.6379 -0.1950 0.5025 0.046 Uiso calc R 1 . .
C C11 0.5626(3) -0.1805(2) 0.6940(4) 0.0478(7) Uani d . 1 . .
H H11 0.5362 -0.2348 0.6978 0.057 Uiso calc R 1 . .
C C12 0.5402(3) -0.1249(2) 0.8061(4) 0.0486(7) Uani d . 1 . .
H H12 0.5005 -0.1429 0.8852 0.058 Uiso calc R 1 . .
C C13 0.5753(3) -0.0428(2) 0.8043(4) 0.0435(6) Uani d . 1 . .
H H13 0.5585 -0.0055 0.8792 0.052 Uiso calc R 1 . .
C C14 0.6367(2) -0.01869(15) 0.6857(3) 0.0309(5) Uani d . 1 . .
C C15 0.7993(4) 0.1168(2) 0.4432(5) 0.0509(7) Uani d . 1 . .
H H15A 0.8230 0.0972 0.3483 0.076 Uiso calc R 1 . .
H H15B 0.8748 0.1362 0.5208 0.076 Uiso calc R 1 . .
H H15C 0.7383 0.1609 0.4137 0.076 Uiso calc R 1 . .
N N1 0.6822(2) 0.05838(13) 0.6481(3) 0.0335(4) Uani d . 1 . .
O O1 0.6046(2) 0.13114(15) 0.8577(4) 0.0552(6) Uani d . 1 . .
O O2 0.6719(2) 0.21172(13) 0.6496(3) 0.0533(6) Uani d . 1 . .
S S1 0.68958(6) 0.14402(4) 0.75748(10) 0.03797(16) Uani d . 1 . .
I I1 0.78752(3) -0.084909(16) 0.28650(3) 0.06383(12) Uani d U 1 . .

loop_
_atom_site_aniso_label
_atom_site_aniso_U_11
_atom_site_aniso_U_22
_atom_site_aniso_U_33
_atom_site_aniso_U_12
_atom_site_aniso_U_13
_atom_site_aniso_U_23
C1 0.0355(12) 0.0307(11) 0.0379(13) 0.0043(9) 0.0078(10) -0.0078(10)
C2 0.0583(19) 0.0487(17) 0.0391(15) 0.0014(14) 0.0076(14) 0.0020(12)
C3 0.071(3) 0.070(2) 0.0421(18) 0.020(2) -0.0008(17) 0.0018(17)
C4 0.0421(17) 0.087(3) 0.056(2) 0.0121(17) -0.0013(15) -0.025(2)
C5 0.0409(16) 0.065(2) 0.061(2) -0.0088(14) 0.0131(14) -0.0205(18)
C6 0.0436(15) 0.0406(14) 0.0458(15) -0.0039(11) 0.0117(12) -0.0062(12)
C7 0.0368(12) 0.0290(11) 0.0337(12) -0.0026(9) 0.0107(9) 0.0026(9)
C8 0.0411(13) 0.0293(11) 0.0303(11) -0.0013(9) 0.0088(9) 0.0012(8)
C9 0.0297(11) 0.0280(11) 0.0287(11) -0.0016(8) 0.0025(8) 0.0014(8)
C10 0.0444(14) 0.0295(12) 0.0376(13) -0.0067(10) 0.0021(11) -0.0005(10)
C11 0.0440(15) 0.0395(15) 0.0552(17) -0.0157(12) 0.0036(13) 0.0100(13)
C12 0.0407(15) 0.0578(19) 0.0489(17) -0.0109(13) 0.0143(12) 0.0130(15)
C13 0.0415(14) 0.0501(16) 0.0427(15) -0.0046(12) 0.0178(12) 0.0006(12)
C14 0.0272(10) 0.0321(11) 0.0326(11) -0.0008(8) 0.0058(9) 0.0005(9)
C15 0.064(2) 0.0396(15) 0.0548(18) -0.0110(14) 0.0261(15) 0.0073(14)
N1 0.0389(11) 0.0255(9) 0.0373(11) -0.0027(8) 0.0120(9) -0.0033(8)
O1 0.0433(11) 0.0543(13) 0.0750(17) 0.0013(10) 0.0278(11) -0.0227(12)
O2 0.0528(13) 0.0308(10) 0.0659(15) 0.0113(9) -0.0047(11) 0.0013(10)
S1 0.0335(3) 0.0299(3) 0.0491(4) 0.0048(2) 0.0078(3) -0.0079(3)
I1 0.0954(2) 0.05448(17) 0.05233(17) 0.00090(11) 0.03859(15) -0.00527(9)

loop_
_atom_type_symbol
_atom_type_description
_atom_type_scat_dispersion_real
_atom_type_scat_dispersion_imag
_atom_type_scat_source
C C 0.0033 0.0016 'International Tables Vol C Tables 4.2.6.8 and 6.1.1.4'
H H 0.0000 0.0000 'International Tables Vol C Tables 4.2.6.8 and 6.1.1.4'
N N 0.0061 0.0033 'International Tables Vol C Tables 4.2.6.8 and 6.1.1.4'
O O 0.0106 0.0060 'International Tables Vol C Tables 4.2.6.8 and 6.1.1.4'
S S 0.1246 0.1234 'International Tables Vol C Tables 4.2.6.8 and 6.1.1.4'
I I -0.4742 1.8119 'International Tables Vol C Tables 4.2.6.8 and 6.1.1.4'

loop_
_geom_angle_atom_site_label_1
_geom_angle_atom_site_label_2
_geom_angle_atom_site_label_3
_geom_angle_site_symmetry_1
_geom_angle_site_symmetry_3
_geom_angle
_geom_angle_publ_flag
C6 C1 C2 . . 121.9(3) ?
C6 C1 S1 . . 119.1(2) ?
C2 C1 S1 . . 119.0(2) ?
C1 C2 C3 . . 118.5(4) ?
C1 C2 H2 . . 120.8 ?
C3 C2 H2 . . 120.8 ?
C4 C3 C2 . . 120.0(4) ?
C4 C3 H3 . . 120.0 ?
C2 C3 H3 . . 120.0 ?
C3 C4 C5 . . 121.1(3) ?
C3 C4 H4 . . 119.4 ?
C5 C4 H4 . . 119.4 ?
C4 C5 C6 . . 119.9(4) ?
C4 C5 H5 . . 120.0 ?
C6 C5 H5 . . 120.0 ?
C1 C6 C5 . . 118.6(3) ?
C1 C6 H6 . . 120.7 ?
C5 C6 H6 . . 120.7 ?
C8 C7 N1 . . 106.9(2) ?
C8 C7 C15 . . 129.1(3) ?
N1 C7 C15 . . 123.9(3) ?
C7 C8 C9 . . 110.2(2) ?
C7 C8 I1 . . 125.8(2) ?
C9 C8 I1 . . 124.00(18) ?
C14 C9 C10 . . 120.1(2) ?
C14 C9 C8 . . 107.1(2) ?
C10 C9 C8 . . 132.8(3) ?
C11 C10 C9 . . 118.7(3) ?
C11 C10 H10 . . 120.7 ?
C9 C10 H10 . . 120.7 ?
C10 C11 C12 . . 121.0(3) ?
C10 C11 H11 . . 119.5 ?
C12 C11 H11 . . 119.5 ?
C11 C12 C13 . . 122.0(3) ?
C11 C12 H12 . . 119.0 ?
C13 C12 H12 . . 119.0 ?
C12 C13 C14 . . 117.2(3) ?
C12 C13 H13 . . 121.4 ?
C14 C13 H13 . . 121.4 ?
C13 C14 C9 . . 121.0(2) ?
C13 C14 N1 . . 132.0(3) ?
C9 C14 N1 . . 107.0(2) ?
C7 C15 H15A . . 109.5 ?
C7 C15 H15B . . 109.5 ?
H15A C15 H15B . . 109.5 ?
C7 C15 H15C . . 109.5 ?
H15A C15 H15C . . 109.5 ?
H15B C15 H15C . . 109.5 ?
C14 N1 C7 . . 108.7(2) ?
C14 N1 S1 . . 125.89(19) ?
C7 N1 S1 . . 124.72(18) ?
O1 S1 O2 . . 120.43(16) ?
O1 S1 N1 . . 105.47(13) ?
O2 S1 N1 . . 107.93(14) ?
O1 S1 C1 . . 109.09(15) ?
O2 S1 C1 . . 107.83(14) ?
N1 S1 C1 . . 105.06(12) ?

loop_
_geom_bond_atom_site_label_1
_geom_bond_atom_site_label_2
_geom_bond_site_symmetry_2
_geom_bond_distance
_geom_bond_publ_flag
C1 C6 . 1.380(4) ?
C1 C2 . 1.381(4) ?
C1 S1 . 1.759(3) ?
C2 C3 . 1.386(6) ?
C2 H2 . 0.9300 ?
C3 C4 . 1.367(7) ?
C3 H3 . 0.9300 ?
C4 C5 . 1.375(6) ?
C4 H4 . 0.9300 ?
C5 C6 . 1.384(5) ?
C5 H5 . 0.9300 ?
C6 H6 . 0.9300 ?
C7 C8 . 1.355(4) ?
C7 N1 . 1.420(3) ?
C7 C15 . 1.493(4) ?
C8 C9 . 1.421(4) ?
C8 I1 . 2.050(3) ?
C9 C14 . 1.399(4) ?
C9 C10 . 1.399(3) ?
C10 C11 . 1.365(5) ?
C10 H10 . 0.9300 ?
C11 C12 . 1.379(5) ?
C11 H11 . 0.9300 ?
C12 C13 . 1.387(5) ?
C12 H12 . 0.9300 ?
C13 C14 . 1.392(4) ?
C13 H13 . 0.9300 ?
C14 N1 . 1.411(3) ?
C15 H15A . 0.9600 ?
C15 H15B . 0.9600 ?
C15 H15C . 0.9600 ?
N1 S1 . 1.667(2) ?
O1 S1 . 1.411(3) ?
O2 S1 . 1.416(3) ?

loop_
_geom_hbond_atom_site_label_D
_geom_hbond_atom_site_label_H
_geom_hbond_atom_site_label_A
_geom_hbond_site_symmetry_A
_geom_hbond_distance_DH
_geom_hbond_distance_HA
_geom_hbond_distance_DA
_geom_hbond_angle_DHA
_geom_hbond_publ_flag
C13 H13 O1 . 0.93 2.29 2.871(4) 120 y
C4 H4 Cg3 3_757 0.93 2.65 3.517(5) 156 y

loop_
_geom_torsion_atom_site_label_1
_geom_torsion_atom_site_label_2
_geom_torsion_atom_site_label_3
_geom_torsion_atom_site_label_4
_geom_torsion_site_symmetry_1
_geom_torsion_site_symmetry_2
_geom_torsion_site_symmetry_3
_geom_torsion_site_symmetry_4
_geom_torsion
_geom_torsion_publ_flag
C6 C1 C2 C3 . . . . -0.7(5) ?
S1 C1 C2 C3 . . . . -178.7(3) ?
C1 C2 C3 C4 . . . . 0.7(6) ?
C2 C3 C4 C5 . . . . 0.3(6) ?
C3 C4 C5 C6 . . . . -1.1(6) ?
C2 C1 C6 C5 . . . . -0.1(5) ?
S1 C1 C6 C5 . . . . 177.9(2) ?
C4 C5 C6 C1 . . . . 1.0(5) ?
N1 C7 C8 C9 . . . . -0.5(3) ?
C15 C7 C8 C9 . . . . -179.2(3) ?
N1 C7 C8 I1 . . . . 179.13(18) ?
C15 C7 C8 I1 . . . . 0.5(5) ?
C7 C8 C9 C14 . . . . -0.7(3) ?
I1 C8 C9 C14 . . . . 179.62(18) ?
C7 C8 C9 C10 . . . . 178.6(3) ?
I1 C8 C9 C10 . . . . -1.1(4) ?
C14 C9 C10 C11 . . . . -1.3(4) ?
C8 C9 C10 C11 . . . . 179.5(3) ?
C9 C10 C11 C12 . . . . 0.0(5) ?
C10 C11 C12 C13 . . . . 1.3(5) ?
C11 C12 C13 C14 . . . . -1.1(5) ?
C12 C13 C14 C9 . . . . -0.2(4) ?
C12 C13 C14 N1 . . . . 178.7(3) ?
C10 C9 C14 C13 . . . . 1.4(4) ?
C8 C9 C14 C13 . . . . -179.2(3) ?
C10 C9 C14 N1 . . . . -177.8(2) ?
C8 C9 C14 N1 . . . . 1.6(3) ?
C13 C14 N1 C7 . . . . 179.0(3) ?
C9 C14 N1 C7 . . . . -2.0(3) ?
C13 C14 N1 S1 . . . . 8.1(4) ?
C9 C14 N1 S1 . . . . -172.91(19) ?
C8 C7 N1 C14 . . . . 1.6(3) ?
C15 C7 N1 C14 . . . . -179.7(3) ?
C8 C7 N1 S1 . . . . 172.6(2) ?
C15 C7 N1 S1 . . . . -8.7(4) ?
C14 N1 S1 O1 . . . . -19.0(3) ?
C7 N1 S1 O1 . . . . 171.5(2) ?
C14 N1 S1 O2 . . . . -149.0(2) ?
C7 N1 S1 O2 . . . . 41.5(3) ?
C14 N1 S1 C1 . . . . 96.2(2) ?
C7 N1 S1 C1 . . . . -73.3(2) ?
C6 C1 S1 O1 . . . . -139.6(2) ?
C2 C1 S1 O1 . . . . 38.4(3) ?
C6 C1 S1 O2 . . . . -7.2(3) ?
C2 C1 S1 O2 . . . . 170.8(3) ?
C6 C1 S1 N1 . . . . 107.7(2) ?
C2 C1 S1 N1 . . . . -74.2(3) ?

loop_
_cod_related_entry_id
_cod_related_entry_database
_cod_related_entry_code
1 ChemSpider 9713300
